data_2225303
loop_
_publ_author_name
'Fleming, Jonetha'
'Kelley, Jennifer'
'Peterson, Jr, LeRoy'
'Smith, Mark D.'
'zur Loye, Hans-Conrad'

_publ_section_title
;
 Tetraaquabis(3-fluoropyridine-4-carboxylato-\k<i>N</i>)zinc(II)
 dihydrate
;
_journal_coeditor_code JJ2018
_journal_issue 3
_journal_name_full 'Acta Crystallographica Section E'
_journal_page_first m244
_journal_page_last m245
_journal_paper_doi 10.1107/S1600536810003284
_journal_volume 66
_journal_year 2010
_chemical_formula_iupac '[Zn (C6 H3 F N O2)2 (H2 O)4], 2H2 O'
_chemical_formula_moiety 'C12 H14 F2 N2 O8 Zn, 2(H2 O)'
_chemical_formula_sum 'C12 H18 F2 N2 O10 Zn'
_chemical_formula_weight 453.65
_chemical_name_systematic
;
Tetraaquabis(3-fluoropyridine-4-carboxylato-\k<i>N</i>)zinc(II) dihydrate
;
_space_group_IT_number 14
_symmetry_cell_setting monoclinic
_symmetry_space_group_name_Hall '-P 2yn'
_symmetry_space_group_name_H-M 'P 1 21/n 1'
_atom_sites_solution_hydrogens mixed
_atom_sites_solution_primary direct
_atom_sites_solution_secondary difmap
_cell_angle_alpha 90.00
_cell_angle_beta 99.2250(10)
_cell_angle_gamma 90.00
_cell_formula_units_Z 2
_cell_length_a 6.6042(4)
_cell_length_b 19.1953(10)
_cell_length_c 6.8697(4)
_cell_measurement_reflns_used 7697
_cell_measurement_temperature 294(2)
_cell_measurement_theta_max 24.992
_cell_measurement_theta_min 3.004
_cell_volume 859.61(9)
_computing_cell_refinement '<i>SAINT-Plus-NT</i> (Bruker, 2003)'
_computing_data_collection '<i>SMART-NT</i> (Bruker, 2003)'
_computing_data_reduction '<i>SAINT-Plus-NT</i> (Bruker, 2003)'
_computing_molecular_graphics '<i>DIAMOND</i> (Brandenburg, 2008)'
_computing_publication_material '<i>SHELXTL</i> (Sheldrick, 2008)'
_computing_structure_refinement '<i>SHELXL97</i> (Sheldrick, 2008)'
_computing_structure_solution '<i>SHELXS97</i> (Sheldrick, 2008)'
_diffrn_ambient_temperature 294(2)
_diffrn_measured_fraction_theta_full 1.000
_diffrn_measured_fraction_theta_max 1.000
_diffrn_measurement_device_type 'Bruker SMART APEX CCD diffractometer'
_diffrn_measurement_method 'omega scans'
_diffrn_radiation_monochromator graphite
_diffrn_radiation_source 'fine-focus sealed tube'
_diffrn_radiation_type MoK\a
_diffrn_radiation_wavelength 0.71073
_diffrn_reflns_av_R_equivalents 0.0309
_diffrn_reflns_av_sigmaI/netI 0.0128
_diffrn_reflns_limit_h_max 7
_diffrn_reflns_limit_h_min -7
_diffrn_reflns_limit_k_max 22
_diffrn_reflns_limit_k_min 0
_diffrn_reflns_limit_l_max 8
_diffrn_reflns_limit_l_min 0
_diffrn_reflns_number 1734
_diffrn_reflns_theta_full 25.02
_diffrn_reflns_theta_max 25.02
_diffrn_reflns_theta_min 2.12
_diffrn_standards_decay_% <1
_exptl_absorpt_coefficient_mu 1.507
_exptl_absorpt_correction_T_max 1.0000
_exptl_absorpt_correction_T_min 0.8904
_exptl_absorpt_correction_type multi-scan
_exptl_absorpt_process_details '(TWINABS; Bruker, 2003)'
_exptl_crystal_colour colorless
_exptl_crystal_density_diffrn 1.753
_exptl_crystal_density_method 'not measured'
_exptl_crystal_description block
_exptl_crystal_F_000 464
_exptl_crystal_size_max 0.28
_exptl_crystal_size_mid 0.22
_exptl_crystal_size_min 0.16
_refine_diff_density_max 0.275
_refine_diff_density_min -0.187
_refine_ls_extinction_method none
_refine_ls_goodness_of_fit_ref 1.067
_refine_ls_hydrogen_treatment mixed
_refine_ls_matrix_type full
_refine_ls_number_parameters 149
_refine_ls_number_reflns 1740
_refine_ls_number_restraints 0
_refine_ls_restrained_S_all 1.067
_refine_ls_R_factor_all 0.0250
_refine_ls_R_factor_gt 0.0231
_refine_ls_shift/su_max 0.001
_refine_ls_shift/su_mean 0.000
_refine_ls_structure_factor_coef Fsqd
_refine_ls_weighting_details 'calc w=1/[\s^2^(Fo^2^)+(0.0427P)^2^+0.0969P] where P=(Fo^2^+2Fc^2^)/3'
_refine_ls_weighting_scheme calc
_refine_ls_wR_factor_gt 0.0639
_refine_ls_wR_factor_ref 0.0648
_reflns_number_gt 1605
_reflns_number_total 1740
_reflns_threshold_expression I>2sigma(I)
_cod_data_source_file jj2018.cif
_cod_data_source_block I
_cod_depositor_comments
;
The following automatic conversions were performed:
'_symmetry_cell_setting' value 'Monoclinic' changed to 'monoclinic'
according to '/home/saulius/struct/CIF-dictionaries/cif_core.dic'
dictionary named 'cif_core.dic' version 2.4.1 from
2010-06-29.

'_geom_bond_publ_flag' value 'Yes' changed to 'yes' according
to '/home/saulius/struct/CIF-dictionaries/cif_core.dic' dictionary named
'cif_core.dic' version 2.4.1 from 2010-06-29 (3 times).

Automatic conversion script
Id: cif_fix_enum 1527 2010-12-29 10:47:43Z saulius 

The following automatic conversions were performed:

'_symmetry_cell_setting' value 'Monoclinic' changed to 'monoclinic'
according to /home/saulius/struct/CIF-dictionaries/cif_core.dic
dictionary named 'cif_core.dic' version 2.4.1 from
2010-06-29.

'_geom_bond_publ_flag' value 'Yes' changed to 'yes'
according to /home/saulius/struct/CIF-dictionaries/cif_core.dic
dictionary named 'cif_core.dic' version 2.4.1 from 2010-06-29 (3
times).

Automatic conversion script
Id: cif_fix_values 1715 2011-07-08 13:25:40Z adriana 
;
_cod_original_cell_volume 859.61(8)
_cod_original_sg_symbol_H-M 'P 21/n'
_cod_database_code 2225303
_cod_database_fobs_code 2225303

loop_
_symmetry_equiv_pos_as_xyz
'x, y, z'
'-x+1/2, y+1/2, -z+1/2'
'-x, -y, -z'
'x-1/2, -y-1/2, z-1/2'

loop_
_atom_site_type_symbol
_atom_site_label
_atom_site_fract_x
_atom_site_fract_y
_atom_site_fract_z
_atom_site_U_iso_or_equiv
_atom_site_adp_type
_atom_site_calc_flag
_atom_site_refinement_flags
_atom_site_occupancy
_atom_site_disorder_assembly
_atom_site_disorder_group
Zn Zn1 0.5000 0.5000 0.5000 0.02937(12) Uani d S 1 . .
F F1 0.31965(16) 0.76809(5) 0.48595(19) 0.0515(3) Uani d . 1 . .
C C1 0.4393(3) 0.65492(9) 0.4885(2) 0.0316(4) Uani d . 1 . .
H H1 0.3043 0.6403 0.4833 0.038 Uiso calc R 1 . .
C C2 0.4808(2) 0.72491(9) 0.4902(2) 0.0299(4) Uani d . 1 . .
C C3 0.6762(3) 0.75042(8) 0.4933(2) 0.0280(3) Uani d . 1 . .
C C4 0.8278(3) 0.69967(9) 0.4946(3) 0.0366(4) Uani d . 1 . .
H H4 0.9628 0.7131 0.4932 0.044 Uiso calc R 1 . .
C C5 0.7798(3) 0.63022(9) 0.4979(3) 0.0356(4) Uani d . 1 . .
H H5 0.8850 0.5978 0.5030 0.043 Uiso calc R 1 . .
C C6 0.7287(3) 0.82734(8) 0.5010(3) 0.0340(4) Uani d . 1 . .
N N1 0.5870(2) 0.60704(7) 0.4940(2) 0.0297(3) Uani d . 1 . .
O O1 0.62449(18) 0.86516(6) 0.5953(2) 0.0468(3) Uani d . 1 . .
O O2 0.8725(2) 0.84601(7) 0.4177(2) 0.0504(4) Uani d . 1 . .
O O3 0.7470(2) 0.48608(7) 0.7293(2) 0.0401(3) Uani d . 1 . .
H H3A 0.780(4) 0.4489(14) 0.789(4) 0.068(8) Uiso d . 1 . .
H H3B 0.750(3) 0.5121(11) 0.809(3) 0.038(6) Uiso d . 1 . .
O O4 0.6983(2) 0.47337(8) 0.2917(2) 0.0413(3) Uani d . 1 . .
H H4A 0.686(4) 0.4385(13) 0.230(4) 0.061(8) Uiso d . 1 . .
H H4B 0.708(4) 0.5080(12) 0.223(4) 0.058(8) Uiso d . 1 . .
O O5 1.2370(3) 0.92014(7) 0.5293(2) 0.0419(3) Uani d . 1 . .
H H5A 1.142(4) 0.8983(14) 0.505(4) 0.068(9) Uiso d . 1 . .
H H5B 1.340(4) 0.8988(11) 0.553(3) 0.047(7) Uiso d . 1 . .

loop_
_atom_site_aniso_label
_atom_site_aniso_U_11
_atom_site_aniso_U_22
_atom_site_aniso_U_33
_atom_site_aniso_U_12
_atom_site_aniso_U_13
_atom_site_aniso_U_23
Zn1 0.03564(18) 0.01479(16) 0.03843(19) -0.00133(10) 0.00817(12) 0.00005(10)
F1 0.0358(6) 0.0230(5) 0.0947(9) 0.0041(4) 0.0078(6) -0.0037(5)
C1 0.0308(8) 0.0223(9) 0.0419(10) -0.0026(7) 0.0064(7) -0.0002(7)
C2 0.0315(9) 0.0201(9) 0.0383(9) 0.0039(6) 0.0062(7) -0.0004(6)
C3 0.0341(9) 0.0207(8) 0.0296(8) -0.0022(6) 0.0058(7) 0.0004(6)
C4 0.0305(8) 0.0261(8) 0.0546(11) -0.0031(7) 0.0114(8) -0.0020(8)
C5 0.0324(9) 0.0243(8) 0.0511(10) 0.0016(7) 0.0095(8) -0.0011(8)
C6 0.0363(9) 0.0222(9) 0.0418(10) -0.0036(7) 0.0011(8) 0.0018(7)
N1 0.0362(8) 0.0174(7) 0.0364(8) -0.0009(6) 0.0083(6) 0.0001(5)
O1 0.0422(7) 0.0245(6) 0.0735(9) -0.0040(5) 0.0089(7) -0.0150(6)
O2 0.0570(8) 0.0287(7) 0.0701(9) -0.0123(6) 0.0238(7) 0.0029(6)
O3 0.0514(8) 0.0230(7) 0.0428(8) 0.0047(6) -0.0020(6) 0.0005(6)
O4 0.0538(8) 0.0267(7) 0.0481(8) -0.0046(6) 0.0220(6) -0.0036(7)
O5 0.0431(8) 0.0273(7) 0.0546(9) 0.0025(7) 0.0059(7) -0.0002(6)

loop_
_atom_type_symbol
_atom_type_description
_atom_type_scat_dispersion_real
_atom_type_scat_dispersion_imag
_atom_type_scat_source
C C 0.0033 0.0016 'International Tables Vol C Tables 4.2.6.8 and 6.1.1.4'
H H 0.0000 0.0000 'International Tables Vol C Tables 4.2.6.8 and 6.1.1.4'
N N 0.0061 0.0033 'International Tables Vol C Tables 4.2.6.8 and 6.1.1.4'
O O 0.0106 0.0060 'International Tables Vol C Tables 4.2.6.8 and 6.1.1.4'
F F 0.0171 0.0103 'International Tables Vol C Tables 4.2.6.8 and 6.1.1.4'
Zn Zn 0.2839 1.4301 'International Tables Vol C Tables 4.2.6.8 and 6.1.1.4'

loop_
_geom_angle_atom_site_label_1
_geom_angle_atom_site_label_2
_geom_angle_atom_site_label_3
_geom_angle_site_symmetry_1
_geom_angle_site_symmetry_3
_geom_angle
_geom_angle_publ_flag
O3 Zn1 O3 . 3_666 180.0 ?
O3 Zn1 N1 . 3_666 92.42(5) ?
O3 Zn1 N1 3_666 3_666 87.58(5) ?
O3 Zn1 N1 . . 87.58(5) ?
O3 Zn1 N1 3_666 . 92.42(5) ?
N1 Zn1 N1 3_666 . 180.00(8) ?
O3 Zn1 O4 . 3_666 90.79(6) ?
O3 Zn1 O4 3_666 3_666 89.21(6) ?
N1 Zn1 O4 3_666 3_666 91.25(5) ?
N1 Zn1 O4 . 3_666 88.76(5) ?
O3 Zn1 O4 . . 89.21(6) ?
O3 Zn1 O4 3_666 . 90.79(6) ?
N1 Zn1 O4 3_666 . 88.76(5) ?
N1 Zn1 O4 . . 91.24(5) ?
O4 Zn1 O4 3_666 . 180.0 ?
N1 C1 C2 . . 121.99(16) ?
N1 C1 H1 . . 119.0 ?
C2 C1 H1 . . 119.0 ?
F1 C2 C1 . . 116.55(14) ?
F1 C2 C3 . . 121.15(15) ?
C1 C2 C3 . . 122.29(15) ?
C2 C3 C4 . . 114.90(15) ?
C2 C3 C6 . . 123.74(15) ?
C4 C3 C6 . . 121.34(15) ?
C5 C4 C3 . . 120.75(16) ?
C5 C4 H4 . . 119.6 ?
C3 C4 H4 . . 119.6 ?
N1 C5 C4 . . 122.80(15) ?
N1 C5 H5 . . 118.6 ?
C4 C5 H5 . . 118.6 ?
O2 C6 O1 . . 126.76(16) ?
O2 C6 C3 . . 117.00(15) ?
O1 C6 C3 . . 116.21(15) ?
C1 N1 C5 . . 117.22(15) ?
C1 N1 Zn1 . . 117.71(11) ?
C5 N1 Zn1 . . 125.06(11) ?
Zn1 O3 H3A . . 126.1(17) ?
Zn1 O3 H3B . . 113.1(17) ?
H3A O3 H3B . . 104(2) ?
Zn1 O4 H4A . . 122.5(18) ?
Zn1 O4 H4B . . 107.5(18) ?
H4A O4 H4B . . 113(3) ?
H5A O5 H5B . . 115(3) ?

loop_
_geom_bond_atom_site_label_1
_geom_bond_atom_site_label_2
_geom_bond_site_symmetry_2
_geom_bond_distance
_geom_bond_publ_flag
Zn1 O3 . 2.0953(14) yes
Zn1 O3 3_666 2.0953(14) ?
Zn1 N1 3_666 2.1355(13) ?
Zn1 N1 . 2.1356(13) yes
Zn1 O4 3_666 2.1504(13) ?
Zn1 O4 . 2.1504(13) yes
F1 C2 . 1.3457(19) ?
C1 N1 . 1.336(2) ?
C1 C2 . 1.371(2) ?
C1 H1 . 0.9300 ?
C2 C3 . 1.377(2) ?
C3 C4 . 1.396(2) ?
C3 C6 . 1.516(2) ?
C4 C5 . 1.371(2) ?
C4 H4 . 0.9300 ?
C5 N1 . 1.345(2) ?
C5 H5 . 0.9300 ?
C6 O2 . 1.238(2) ?
C6 O1 . 1.250(2) ?
O3 H3A . 0.83(3) ?
O3 H3B . 0.74(2) ?
O4 H4A . 0.79(3) ?
O4 H4B . 0.82(2) ?
O5 H5A . 0.75(3) ?
O5 H5B . 0.79(2) ?

loop_
_geom_hbond_atom_site_label_D
_geom_hbond_atom_site_label_H
_geom_hbond_atom_site_label_A
_geom_hbond_site_symmetry_A
_geom_hbond_distance_DH
_geom_hbond_distance_HA
_geom_hbond_distance_DA
_geom_hbond_angle_DHA
O3 H3A O1 2_646 0.83(3) 1.86(3) 2.6892(18) 174(2)
O3 H3B O5 4_576 0.74(2) 2.01(2) 2.745(2) 176(2)
O4 H4A O2 2_645 0.79(3) 2.05(3) 2.837(2) 174(2)
O4 H4B O5 4_575 0.82(2) 1.95(3) 2.7643(19) 171(3)
O5 H5A O2 . 0.75(3) 2.05(3) 2.796(2) 174(3)
O5 H5B O1 1_655 0.79(2) 1.96(3) 2.738(2) 167(2)
O5 H5B F1 1_655 0.79(2) 2.55(2) 2.9929(17) 117.2(18)

loop_
_geom_torsion_atom_site_label_1
_geom_torsion_atom_site_label_2
_geom_torsion_atom_site_label_3
_geom_torsion_atom_site_label_4
_geom_torsion_site_symmetry_1
_geom_torsion_site_symmetry_2
_geom_torsion_site_symmetry_3
_geom_torsion_site_symmetry_4
_geom_torsion
_geom_torsion_publ_flag
N1 C1 C2 F1 . . . . -179.40(14) ?
N1 C1 C2 C3 . . . . 1.4(3) ?
F1 C2 C3 C4 . . . . -179.08(16) ?
C1 C2 C3 C4 . . . . 0.0(2) ?
F1 C2 C3 C6 . . . . 2.6(2) ?
C1 C2 C3 C6 . . . . -178.23(16) ?
C2 C3 C4 C5 . . . . -1.7(2) ?
C6 C3 C4 C5 . . . . 176.61(16) ?
C3 C4 C5 N1 . . . . 2.1(3) ?
C2 C3 C6 O2 . . . . -148.22(17) ?
C4 C3 C6 O2 . . . . 33.6(2) ?
C2 C3 C6 O1 . . . . 33.4(2) ?
C4 C3 C6 O1 . . . . -144.78(17) ?
C2 C1 N1 C5 . . . . -1.1(2) ?
C2 C1 N1 Zn1 . . . . 178.06(12) ?
C4 C5 N1 C1 . . . . -0.6(3) ?
C4 C5 N1 Zn1 . . . . -179.72(14) ?
O3 Zn1 N1 C1 . . . . -133.21(12) ?
O3 Zn1 N1 C1 3_666 . . . 46.79(12) ?
O4 Zn1 N1 C1 3_666 . . . -42.37(12) ?
O4 Zn1 N1 C1 . . . . 137.63(12) ?
O3 Zn1 N1 C5 . . . . 45.92(14) ?
O3 Zn1 N1 C5 3_666 . . . -134.08(14) ?
O4 Zn1 N1 C5 3_666 . . . 136.77(14) ?
O4 Zn1 N1 C5 . . . . -43.23(14) ?
